data_9007968
loop_
_publ_author_name
'Chen, X. L.'
'He, M.'
'Xu, Y. P.'
'Li, H. Q.'
'Tu, Q. Y.'

_publ_section_title
;
 KCaF(CO3) from X-ray powder data
;
_journal_issue 4
_journal_name_full 'Acta Crystallographica, Section E'
_journal_page_first i50
_journal_page_last i51
_journal_paper_doi 10.1107/S1600536804005069
_journal_volume 60
_journal_year 2004
_chemical_formula_structural KCaF(CO3)
_chemical_formula_sum 'C Ca F K O3'
_space_group_IT_number 187
_symmetry_space_group_name_Hall 'P -6 2'
_symmetry_space_group_name_H-M 'P -6 m 2'
_cell_angle_alpha 90
_cell_angle_beta 90
_cell_angle_gamma 120
_cell_length_a 5.10093
_cell_length_b 5.10093
_cell_length_c 4.45510
_cell_formula_units_Z 1
_cell_volume 100.389
_exptl_crystal_density_diffrn 2.617
_cod_duplicate_entry 2203515
_cod_original_formula_sum 'K Ca C O3 F'
_cod_database_code 9007968

loop_
_symmetry_equiv_pos_as_xyz
x,y,z
x,x-y,-z
-x+y,-x,-z
-y,-x,z
-y,x-y,z
-x+y,y,-z
x,y,-z
x,x-y,z
-x+y,-x,z
-y,-x,-z
-y,x-y,-z
-x+y,y,z

loop_
_atom_site_label
_atom_site_fract_x
_atom_site_fract_y
_atom_site_fract_z
_atom_site_U_iso_or_equiv
K 0.00000 0.00000 0.00000 0.01260
Ca 0.33333 0.66667 0.50000 0.01000
C 0.66667 0.33333 0.50000 0.01800
O 0.81200 0.18800 0.50000 0.01290
F 0.33333 0.66667 0.00000 0.01960
